data_4338966
loop_
_publ_author_name
'Ma, Mengtao'
'Pullarkat, Sumod A.'
'Li, Yongxin'
'Leung, Pak-Hing'

_publ_section_title
;
 Novel stereochemistry, reactivity, and stability of an arsenic
 heterocycle in a metal-promoted asymmetric cycloaddition reaction.
;
_journal_issue 22
_journal_name_full 'Inorganic chemistry'
_journal_page_first 9488
_journal_page_last 9494
_journal_paper_doi 10.1021/ic701419j
_journal_volume 46
_journal_year 2007
_chemical_absolute_configuration ad
_chemical_formula_moiety 'C26 H26 As I2 P Pd'
_chemical_formula_sum 'C26 H26 As I2 P Pd'
_chemical_formula_weight 804.56
_chemical_melting_point ?
_chemical_name_systematic
;

 ?

;
_space_group_IT_number 19
_symmetry_cell_setting orthorhombic
_symmetry_space_group_name_Hall 'P 2ac 2ab'
_symmetry_space_group_name_H-M 'P 21 21 21'
_atom_sites_solution_hydrogens geom
_atom_sites_solution_primary direct
_atom_sites_solution_secondary difmap
_audit_creation_method SHELXL-97
_cell_angle_alpha 90.00
_cell_angle_beta 90.00
_cell_angle_gamma 90.00
_cell_formula_units_Z 4
_cell_length_a 9.3153(3)
_cell_length_b 17.0471(7)
_cell_length_c 17.1125(7)
_cell_measurement_reflns_used 8252
_cell_measurement_temperature 273(2)
_cell_measurement_theta_max 0.00
_cell_measurement_theta_min 0.00
_cell_volume 2717.45(18)
_computing_cell_refinement 'Bruker SMART'
_computing_data_collection 'Bruker SMART'
_computing_data_reduction 'Bruker SAINT'
_computing_molecular_graphics 'Bruker SHELXTL'
_computing_publication_material 'Bruker SHELXTL'
_computing_structure_refinement 'SHELXL-97 (Sheldrick, 1997)'
_computing_structure_solution 'SHELXS-97 (Sheldrick, 1990)'
_diffrn_ambient_temperature 273(2)
_diffrn_measured_fraction_theta_full 0.994
_diffrn_measured_fraction_theta_max 0.994
_diffrn_measurement_device_type 'CCD area detector'
_diffrn_measurement_method 'phi and omega scans'
_diffrn_radiation_monochromator graphite
_diffrn_radiation_source 'fine-focus sealed tube'
_diffrn_radiation_type MoK\a
_diffrn_radiation_wavelength 0.71073
_diffrn_reflns_av_R_equivalents 0.0431
_diffrn_reflns_av_sigmaI/netI 0.0327
_diffrn_reflns_limit_h_max 13
_diffrn_reflns_limit_h_min -13
_diffrn_reflns_limit_k_max 24
_diffrn_reflns_limit_k_min -24
_diffrn_reflns_limit_l_max 24
_diffrn_reflns_limit_l_min -24
_diffrn_reflns_number 63814
_diffrn_reflns_theta_full 30.54
_diffrn_reflns_theta_max 30.54
_diffrn_reflns_theta_min 1.69
_exptl_absorpt_coefficient_mu 4.234
_exptl_absorpt_correction_T_max 0.8162
_exptl_absorpt_correction_T_min 0.4174
_exptl_absorpt_correction_type multi-scan
_exptl_crystal_colour red
_exptl_crystal_density_diffrn 1.967
_exptl_crystal_density_meas 0
_exptl_crystal_density_method 'not measured'
_exptl_crystal_description fragment
_exptl_crystal_F_000 1528
_exptl_crystal_size_max 0.25
_exptl_crystal_size_mid 0.10
_exptl_crystal_size_min 0.05
_refine_diff_density_max 1.308
_refine_diff_density_min -1.524
_refine_diff_density_rms 0.183
_refine_ls_abs_structure_details 'Flack H D (1983), Acta Cryst. A39, 876-881'
_refine_ls_abs_structure_Flack 0.022(12)
_refine_ls_extinction_method none
_refine_ls_goodness_of_fit_ref 1.159
_refine_ls_hydrogen_treatment constr
_refine_ls_matrix_type full
_refine_ls_number_parameters 282
_refine_ls_number_reflns 8257
_refine_ls_number_restraints 0
_refine_ls_restrained_S_all 1.159
_refine_ls_R_factor_all 0.0310
_refine_ls_R_factor_gt 0.0261
_refine_ls_shift/su_max 0.001
_refine_ls_shift/su_mean 0.000
_refine_ls_structure_factor_coef Fsqd
_refine_ls_weighting_details 'calc w=1/[\s^2^(Fo^2^)+(0.0343P)^2^+5.3445P] where P=(Fo^2^+2Fc^2^)/3'
_refine_ls_weighting_scheme calc
_refine_ls_wR_factor_gt 0.0714
_refine_ls_wR_factor_ref 0.0846
_reflns_number_gt 7629
_reflns_number_total 8257
_reflns_threshold_expression >2sigma(I)
_cod_data_source_file ic701419j5.cif
_cod_data_source_block leung154
_cod_depositor_comments
;
The following automatic conversions were performed:

'_chemical_melting_point' value 'not measured' was changed to '?' -
the value is undefined or not given.

'_symmetry_cell_setting' value
'Orthorhombic' changed to 'orthorhombic' according to
/usr/data/users/saulius/automatic-downloads/retrospective/ACS/lib/dictionaries/cif_core.dic
dictionary named 'cif_core.dic' version 2.4.2 from 2011-04-26.

Automatic conversion script
Id: cif_fix_values 2281 2013-09-26 08:29:07Z andrius 
;
_cod_original_sg_symbol_H-M P2(1)2(1)2(1)
_cod_database_code 4338966

loop_
_symmetry_equiv_pos_as_xyz
'x, y, z'
'-x+1/2, -y, z+1/2'
'-x, y+1/2, -z+1/2'
'x+1/2, -y+1/2, -z'

loop_
_atom_site_label
_atom_site_type_symbol
_atom_site_fract_x
_atom_site_fract_y
_atom_site_fract_z
_atom_site_U_iso_or_equiv
_atom_site_adp_type
_atom_site_occupancy
_atom_site_symmetry_multiplicity
_atom_site_calc_flag
_atom_site_refinement_flags
Pd1 Pd 0.34747(3) 0.21226(2) 0.298345(19) 0.01878(7) Uani 1 1 d .
As1 As 0.45000(5) 0.12510(3) 0.38930(3) 0.01905(9) Uani 1 1 d .
P1 P 0.58120(12) 0.24471(7) 0.27627(7) 0.0204(2) Uani 1 1 d .
I1 I 0.09310(3) 0.16964(2) 0.34971(2) 0.02962(8) Uani 1 1 d .
I2 I 0.23832(4) 0.30479(2) 0.188204(19) 0.03259(8) Uani 1 1 d .
C1 C 0.3789(5) 0.0253(3) 0.4261(3) 0.0214(9) Uani 1 1 d .
C2 C 0.2668(6) 0.0229(3) 0.4797(3) 0.0316(11) Uani 1 1 d .
H2 H 0.2234 0.0688 0.4970 0.038 Uiso 1 1 calc R
C3 C 0.2210(6) -0.0502(4) 0.5070(4) 0.0388(13) Uani 1 1 d .
H3 H 0.1457 -0.0529 0.5426 0.047 Uiso 1 1 calc R
C4 C 0.2855(7) -0.1181(3) 0.4821(4) 0.0381(13) Uani 1 1 d .
H4 H 0.2536 -0.1663 0.5006 0.046 Uiso 1 1 calc R
C5 C 0.3986(6) -0.1148(3) 0.4293(3) 0.0319(11) Uani 1 1 d .
H5 H 0.4432 -0.1608 0.4130 0.038 Uiso 1 1 calc R
C6 C 0.4447(5) -0.0433(3) 0.4009(3) 0.0265(9) Uani 1 1 d .
H6 H 0.5195 -0.0410 0.3651 0.032 Uiso 1 1 calc R
C7 C 0.5432(5) 0.1767(3) 0.4798(3) 0.0243(9) Uani 1 1 d .
H7 H 0.4782 0.1951 0.5210 0.029 Uiso 1 1 calc R
C8 C 0.6468(5) 0.1121(3) 0.5034(3) 0.0281(10) Uani 1 1 d .
C9 C 0.6631(7) 0.0911(4) 0.5882(3) 0.0427(14) Uani 1 1 d .
H9A H 0.7303 0.0487 0.5933 0.064 Uiso 1 1 calc R
H9B H 0.5717 0.0753 0.6088 0.064 Uiso 1 1 calc R
H9C H 0.6976 0.1358 0.6166 0.064 Uiso 1 1 calc R
C10 C 0.8278(6) 0.0186(3) 0.4395(4) 0.0380(13) Uani 1 1 d .
H10A H 0.8508 0.0030 0.4919 0.057 Uiso 1 1 calc R
H10B H 0.9122 0.0392 0.4146 0.057 Uiso 1 1 calc R
H10C H 0.7937 -0.0260 0.4108 0.057 Uiso 1 1 calc R
C11 C 0.7124(4) 0.0811(3) 0.4414(3) 0.0247(9) Uani 1 1 d .
C12 C 0.6581(5) 0.1147(3) 0.3654(3) 0.0223(9) Uani 1 1 d .
H12 H 0.6810 0.0841 0.3186 0.027 Uiso 1 1 calc R
C13 C 0.6288(5) 0.2411(3) 0.4370(3) 0.0265(10) Uani 1 1 d .
H13A H 0.7084 0.2587 0.4691 0.032 Uiso 1 1 calc R
H13B H 0.5674 0.2858 0.4261 0.032 Uiso 1 1 calc R
C14 C 0.6860(4) 0.2047(3) 0.3587(3) 0.0225(9) Uani 1 1 d .
H14 H 0.7886 0.2155 0.3520 0.027 Uiso 1 1 calc R
C15 C 0.6280(5) 0.3492(3) 0.2779(3) 0.0258(10) Uani 1 1 d .
C16 C 0.5266(6) 0.4035(3) 0.3032(3) 0.0335(11) Uani 1 1 d .
H16 H 0.4346 0.3868 0.3161 0.040 Uiso 1 1 calc R
C17 C 0.5618(7) 0.4822(3) 0.3090(4) 0.0406(13) Uani 1 1 d .
H17 H 0.4941 0.5184 0.3263 0.049 Uiso 1 1 calc R
C18 C 0.6982(9) 0.5063(4) 0.2890(4) 0.0513(18) Uani 1 1 d .
H18 H 0.7223 0.5591 0.2931 0.062 Uiso 1 1 calc R
C19 C 0.7987(8) 0.4538(4) 0.2632(4) 0.0476(16) Uani 1 1 d .
H19 H 0.8900 0.4711 0.2494 0.057 Uiso 1 1 calc R
C20 C 0.7644(7) 0.3744(4) 0.2574(3) 0.0385(12) Uani 1 1 d .
H20 H 0.8326 0.3386 0.2400 0.046 Uiso 1 1 calc R
C21 C 0.6615(5) 0.2026(3) 0.1883(3) 0.0240(9) Uani 1 1 d .
C22 C 0.8080(6) 0.1911(4) 0.1823(3) 0.0383(13) Uani 1 1 d .
H22 H 0.8673 0.2009 0.2249 0.046 Uiso 1 1 calc R
C23 C 0.8662(6) 0.1649(4) 0.1124(4) 0.0454(15) Uani 1 1 d .
H23 H 0.9648 0.1576 0.1083 0.054 Uiso 1 1 calc R
C24 C 0.7795(7) 0.1495(4) 0.0490(4) 0.0409(14) Uani 1 1 d .
H24 H 0.8195 0.1319 0.0024 0.049 Uiso 1 1 calc R
C25 C 0.6335(6) 0.1604(3) 0.0549(3) 0.0329(11) Uani 1 1 d .
H25 H 0.5748 0.1503 0.0121 0.040 Uiso 1 1 calc R
C26 C 0.5739(5) 0.1862(3) 0.1242(3) 0.0263(9) Uani 1 1 d .
H26 H 0.4750 0.1926 0.1282 0.032 Uiso 1 1 calc R

loop_
_atom_site_aniso_label
_atom_site_aniso_U_11
_atom_site_aniso_U_22
_atom_site_aniso_U_33
_atom_site_aniso_U_23
_atom_site_aniso_U_13
_atom_site_aniso_U_12
Pd1 0.01662(13) 0.01967(15) 0.02005(15) 0.00117(12) -0.00092(11) 0.00099(11)
As1 0.01778(18) 0.0195(2) 0.0198(2) 0.00121(17) -0.00108(15) -0.00007(15)
P1 0.0181(5) 0.0218(5) 0.0214(5) 0.0021(4) -0.0003(4) 0.0001(4)
I1 0.01824(12) 0.03486(17) 0.03576(17) 0.00490(14) 0.00203(12) -0.00029(12)
I2 0.02970(15) 0.03747(18) 0.03062(17) 0.01164(13) -0.00310(12) 0.00586(13)
C1 0.023(2) 0.021(2) 0.020(2) 0.0054(17) -0.0017(16) -0.0025(16)
C2 0.030(2) 0.033(3) 0.032(3) -0.001(2) 0.009(2) 0.001(2)
C3 0.036(3) 0.042(3) 0.038(3) 0.010(2) 0.010(2) -0.008(2)
C4 0.048(3) 0.028(3) 0.038(3) 0.006(2) -0.004(3) -0.011(2)
C5 0.032(2) 0.025(2) 0.039(3) -0.002(2) -0.006(2) 0.000(2)
C6 0.026(2) 0.027(2) 0.027(2) 0.0002(19) -0.0021(18) -0.0008(18)
C7 0.026(2) 0.028(2) 0.020(2) -0.0003(18) -0.0028(16) -0.0036(18)
C8 0.027(2) 0.029(2) 0.028(2) 0.0074(19) -0.0084(19) -0.0061(19)
C9 0.047(3) 0.047(3) 0.034(3) 0.008(3) -0.016(3) -0.006(3)
C10 0.029(3) 0.029(3) 0.056(4) 0.015(3) -0.008(2) 0.000(2)
C11 0.0121(17) 0.028(2) 0.034(2) 0.010(2) -0.0056(16) -0.0015(16)
C12 0.0139(16) 0.024(2) 0.028(2) 0.0028(18) -0.0001(16) 0.0014(16)
C13 0.031(2) 0.024(2) 0.024(2) 0.0008(18) -0.0038(18) -0.0053(18)
C14 0.0165(17) 0.027(2) 0.024(2) 0.0019(18) -0.0048(15) -0.0019(16)
C15 0.034(2) 0.022(2) 0.021(2) 0.0036(17) -0.0043(18) -0.0044(18)
C16 0.042(3) 0.025(2) 0.033(3) -0.001(2) -0.002(2) 0.000(2)
C17 0.058(4) 0.027(3) 0.037(3) 0.000(2) -0.007(3) 0.003(2)
C18 0.081(5) 0.031(3) 0.042(3) 0.008(3) -0.014(3) -0.024(3)
C19 0.049(3) 0.048(4) 0.046(4) 0.008(3) -0.005(3) -0.026(3)
C20 0.042(3) 0.037(3) 0.037(3) 0.009(2) -0.002(2) -0.012(2)
C21 0.028(2) 0.022(2) 0.022(2) 0.0014(18) 0.0023(17) 0.0010(18)
C22 0.029(2) 0.059(4) 0.027(3) -0.004(3) -0.0008(19) 0.003(2)
C23 0.029(3) 0.066(4) 0.041(3) -0.015(3) 0.007(2) 0.006(3)
C24 0.042(3) 0.045(3) 0.036(3) -0.012(3) 0.008(2) -0.002(3)
C25 0.038(3) 0.031(3) 0.030(3) -0.008(2) -0.003(2) -0.004(2)
C26 0.031(2) 0.020(2) 0.028(2) -0.0012(18) 0.0002(18) -0.0001(18)

loop_
_atom_type_symbol
_atom_type_description
_atom_type_scat_dispersion_real
_atom_type_scat_dispersion_imag
_atom_type_scat_source
C C 0.0033 0.0016 'International Tables Vol C Tables 4.2.6.8 and 6.1.1.4'
H H 0.0000 0.0000 'International Tables Vol C Tables 4.2.6.8 and 6.1.1.4'
P P 0.1023 0.0942 'International Tables Vol C Tables 4.2.6.8 and 6.1.1.4'
As As 0.0499 2.0058 'International Tables Vol C Tables 4.2.6.8 and 6.1.1.4'
Pd Pd -0.9988 1.0072 'International Tables Vol C Tables 4.2.6.8 and 6.1.1.4'
I I -0.4742 1.8119 'International Tables Vol C Tables 4.2.6.8 and 6.1.1.4'

loop_
_geom_angle_atom_site_label_1
_geom_angle_atom_site_label_2
_geom_angle_atom_site_label_3
_geom_angle
P1 Pd1 As1 82.83(3)
P1 Pd1 I1 169.66(3)
As1 Pd1 I1 88.293(17)
P1 Pd1 I2 95.96(3)
As1 Pd1 I2 176.26(2)
I1 Pd1 I2 93.226(14)
C1 As1 C7 106.62(19)
C1 As1 C12 108.84(19)
C7 As1 C12 76.9(2)
C1 As1 Pd1 129.25(13)
C7 As1 Pd1 114.47(15)
C12 As1 Pd1 108.38(13)
C21 P1 C15 107.3(2)
C21 P1 C14 105.5(2)
C15 P1 C14 102.8(2)
C21 P1 Pd1 115.62(16)
C15 P1 Pd1 117.41(17)
C14 P1 Pd1 106.81(15)
C6 C1 C2 120.7(5)
C6 C1 As1 119.3(3)
C2 C1 As1 119.9(4)
C1 C2 C3 118.4(5)
C4 C3 C2 121.0(5)
C3 C4 C5 120.0(5)
C6 C5 C4 120.0(5)
C5 C6 C1 119.8(5)
C8 C7 C13 108.3(4)
C8 C7 As1 99.4(3)
C13 C7 As1 99.9(3)
C11 C8 C9 128.9(5)
C11 C8 C7 111.5(4)
C9 C8 C7 119.6(5)
C8 C11 C12 112.5(4)
C8 C11 C10 128.4(5)
C12 C11 C10 119.1(5)
C11 C12 C14 112.4(4)
C11 C12 As1 100.6(3)
C14 C12 As1 95.2(3)
C7 C13 C14 107.4(4)
C12 C14 C13 105.6(4)
C12 C14 P1 109.3(3)
C13 C14 P1 109.1(3)
C20 C15 C16 119.7(5)
C20 C15 P1 121.0(4)
C16 C15 P1 119.3(4)
C17 C16 C15 120.4(5)
C18 C17 C16 119.3(6)
C19 C18 C17 121.0(6)
C18 C19 C20 120.1(6)
C15 C20 C19 119.5(6)
C22 C21 C26 119.3(5)
C22 C21 P1 121.4(4)
C26 C21 P1 119.1(4)
C21 C22 C23 119.7(5)
C24 C23 C22 120.8(5)
C25 C24 C23 119.8(5)
C24 C25 C26 120.1(5)
C25 C26 C21 120.3(5)

loop_
_geom_bond_atom_site_label_1
_geom_bond_atom_site_label_2
_geom_bond_distance
Pd1 P1 2.2780(12)
Pd1 As1 2.3541(6)
Pd1 I1 2.6297(4)
Pd1 I2 2.6598(4)
As1 C1 1.931(5)
As1 C7 1.982(5)
As1 C12 1.989(4)
P1 C21 1.827(5)
P1 C15 1.834(5)
P1 C14 1.846(5)
C1 C6 1.388(7)
C1 C2 1.391(7)
C2 C3 1.398(8)
C3 C4 1.372(9)
C4 C5 1.389(8)
C5 C6 1.380(7)
C7 C8 1.520(7)
C7 C13 1.542(7)
C8 C11 1.333(7)
C8 C9 1.502(7)
C10 C11 1.514(7)
C11 C12 1.509(6)
C12 C14 1.560(7)
C13 C14 1.571(7)
C15 C20 1.387(7)
C15 C16 1.391(7)
C16 C17 1.385(8)
C17 C18 1.379(10)
C18 C19 1.369(11)
C19 C20 1.394(9)
C21 C22 1.383(7)
C21 C26 1.396(7)
C22 C23 1.387(8)
C23 C24 1.377(9)
C24 C25 1.377(8)
C25 C26 1.382(7)
